data_9016478
loop_
_publ_author_name
'Bosi, F.'
'Andreozzi, G. B.'
'Skogby, H.'
'Lussier, A. J.'
'Abdu, Y.'
'Hawthorne, F. C.'

_publ_section_title
;
 Fluor-elbaite, Na(Li1.5Al1.5)Al6(Si6O18)(BO3)3(OH)3F, a new mineral species
 of the tourmaline supergroup
 Note: split-site SREF
;
_journal_name_full 'American Mineralogist'
_journal_page_first 297
_journal_page_last 303
_journal_paper_doi 10.2138/am.2013.4285
_journal_volume 98
_journal_year 2013
_chemical_compound_source 'Cruzeiro mine, Minas Gerais, Brazil'
_chemical_formula_sum 'Al7.149 B3 Ca0.06 F0.759 Fe0.459 H3.24 K0.01 Li1.02 Mn0.279 Na0.78 O30.24 Si6 Zn0.03'
_chemical_name_mineral Fluor-elbaite
_space_group_IT_number 160
_symmetry_space_group_name_Hall 'R 3 -2"'
_symmetry_space_group_name_H-M 'R 3 m :H'
_cell_angle_alpha 90
_cell_angle_beta 90
_cell_angle_gamma 120
_cell_formula_units_Z 3
_cell_length_a 15.8933
_cell_length_b 15.8933
_cell_length_c 7.1222
_cell_volume 1558.020
_database_code_amcsd 0019778
_exptl_crystal_density_diffrn 3.089
_cod_original_sg_symbol_H-M 'R 3 m'
_cod_original_formula_sum 'Na.78 Ca.06 K.01 Li1.02 Mn.279 Fe.459 Al7.149 Zn.03 B3 Si6 F.759 O30.24 H3.24'
_cod_database_code 9016478

loop_
_space_group_symop_operation_xyz
x,y,z
2/3+x,1/3+y,1/3+z
1/3+x,2/3+y,2/3+z
x,x-y,z
2/3+x,1/3+x-y,1/3+z
1/3+x,2/3+x-y,2/3+z
-y,-x,z
2/3-y,1/3-x,1/3+z
1/3-y,2/3-x,2/3+z
-x+y,y,z
2/3-x+y,1/3+y,1/3+z
1/3-x+y,2/3+y,2/3+z
-y,x-y,z
2/3-y,1/3+x-y,1/3+z
1/3-y,2/3+x-y,2/3+z
-x+y,-x,z
2/3-x+y,1/3-x,1/3+z
1/3-x+y,2/3-x,2/3+z

loop_
_atom_site_aniso_label
_atom_site_aniso_U_11
_atom_site_aniso_U_22
_atom_site_aniso_U_33
_atom_site_aniso_U_12
_atom_site_aniso_U_13
_atom_site_aniso_U_23
NaX 0.02330 0.02330 0.01490 0.01160 0.00000 0.00000
CaX 0.02330 0.02330 0.01490 0.01160 0.00000 0.00000
KX 0.02330 0.02330 0.01490 0.01160 0.00000 0.00000
LiY 0.00924 0.00799 0.01162 0.00462 -0.00114 -0.00057
Mn2+Y 0.00924 0.00799 0.01162 0.00462 -0.00114 -0.00057
Fe2+Y 0.00924 0.00799 0.01162 0.00462 -0.00114 -0.00057
AlY 0.00924 0.00799 0.01162 0.00462 -0.00114 -0.00057
ZnY 0.00924 0.00799 0.01162 0.00462 -0.00114 -0.00057
AlZ 0.00626 0.00734 0.00525 0.00378 0.00007 0.00060
B 0.00710 0.00620 0.00640 0.00311 0.00020 0.00040
Si 0.00483 0.00480 0.00522 0.00240 0.00011 -0.00018
O3 0.01980 0.00920 0.00520 0.00988 -0.00030 -0.00016
O4 0.00655 0.01190 0.00780 0.00594 -0.00054 -0.00110
O5 0.01330 0.00624 0.00750 0.00663 0.00060 0.00030
O6 0.00704 0.00870 0.00487 0.00274 0.00028 -0.00028
O7 0.00556 0.00548 0.00601 0.00137 0.00038 -0.00112
O8 0.00556 0.01030 0.00750 0.00449 0.00114 0.00329

loop_
_atom_site_label
_atom_site_fract_x
_atom_site_fract_y
_atom_site_fract_z
_atom_site_occupancy
_atom_site_U_iso_or_equiv
_atom_site_type_symbol
_atom_site_attached_hydrogens
NaX 0.00000 0.00000 0.23648 0.78000 0.02050 Na 0
CaX 0.00000 0.00000 0.23648 0.06000 0.02050 Ca 0
KX 0.00000 0.00000 0.23648 0.01000 0.02050 K 0
LiY 0.12377 0.06189 0.62862 0.34000 0.00948 Li 0
Mn2+Y 0.12377 0.06189 0.62862 0.09300 0.00948 Mn 0
Fe2+Y 0.12377 0.06189 0.62862 0.15300 0.00948 Fe 0
AlY 0.12377 0.06189 0.62862 0.38300 0.00948 Al 0
ZnY 0.12377 0.06189 0.62862 0.01000 0.00948 Zn 0
AlZ 0.29745 0.26063 0.61131 1.00000 0.00612 Al 0
B 0.10945 0.21890 0.45525 1.00000 0.00665 B 0
Si 0.19198 0.18996 0.00000 1.00000 0.00495 Si 0
F1 0.02288 0.01144 0.78470 0.25300 0.01380 F 0
O-H1 0.02288 0.01144 0.78470 0.08000 0.01380 O 1
O2 0.06993 0.12159 0.48469 0.50000 0.00845 O 0
O3 0.26853 0.13426 0.50940 1.00000 0.01020 O 0
H3 0.24960 0.12480 0.39400 1.00000 0.01500 H 0
O4 0.09316 0.18633 0.07170 1.00000 0.00815 O 0
O5 0.18644 0.09322 0.09399 1.00000 0.00820 O 0
O6 0.19673 0.18650 0.77569 1.00000 0.00739 O 0
O7 0.28571 0.28581 0.08019 1.00000 0.00630 O 0
O8 0.20983 0.27046 0.44134 1.00000 0.00755 O 0

loop_
_cod_changelog_entry_id
_cod_changelog_entry_author
_cod_changelog_entry_date
_cod_changelog_entry_text
1
;cod-tools version 3.8.0
Id: cif_guess_AMCSD_atom_types 9574 2023-05-10 09:00:05Z saulius
;
2023-05-10T18:57:05+03:00
;Derived atom types and hydrogen counts
from atom names that follow the AMCSD naming convention
(Wat == water, O-H == hydroxyl).
;

loop_
_cod_related_entry_id
_cod_related_entry_database
_cod_related_entry_code
1 AMCSD 0019778
